data_7001593
loop_
_publ_author_name
'Zhang, Congying'
'Zhao, Yang'
'Li, Bin'
'Song, Haibin'
'Xu, Shansheng'
'Wang, Baiquan'

_publ_section_title
;
 The intramolecular sp2 and sp3 C--H bond activation of
 (p-cymene)ruthenium(ii) N-heterocyclic carbene complexes
;
_journal_issue 26
_journal_name_full 'Dalton Transactions'
_journal_page_first 5182
_journal_page_last 5189
_journal_paper_doi 10.1039/b818091a
_journal_year 2009
_chemical_formula_moiety 'C20 H23 I N2 Ru'
_chemical_formula_sum 'C20 H23 I N2 Ru'
_chemical_formula_weight 519.37
_chemical_name_systematic
;
?
;
_space_group_IT_number 33
_symmetry_cell_setting orthorhombic
_symmetry_space_group_name_Hall 'P 2c -2n'
_symmetry_space_group_name_H-M 'P n a 21'
_atom_sites_solution_hydrogens geom
_atom_sites_solution_primary direct
_atom_sites_solution_secondary difmap
_audit_creation_method SHELXL-97
_cell_angle_alpha 90.00
_cell_angle_beta 90.00
_cell_angle_gamma 90.00
_cell_formula_units_Z 4
_cell_length_a 7.729(3)
_cell_length_b 14.184(6)
_cell_length_c 17.532(8)
_cell_measurement_reflns_used 5708
_cell_measurement_temperature 113(2)
_cell_measurement_theta_max 27.9
_cell_measurement_theta_min 1.8
_cell_volume 1922.0(14)
_computing_cell_refinement CrystalClear
_computing_data_collection CrystalClear
_computing_data_reduction CrystalClear
_computing_publication_material 'CrystalStructure 3.7.0'
_computing_structure_refinement 'SHELXL-97 (Sheldrick, 1997)'
_computing_structure_solution 'SHELXS-97 (Sheldrick, 1990)'
_diffrn_ambient_temperature 113(2)
_diffrn_detector_area_resol_mean 7.31
_diffrn_measured_fraction_theta_full 0.999
_diffrn_measured_fraction_theta_max 0.999
_diffrn_measurement_device_type 'Rigaku Saturn CCD area detector'
_diffrn_measurement_method '\w and \f scans'
_diffrn_radiation_monochromator confocal
_diffrn_radiation_source 'rotating anode'
_diffrn_radiation_type MoK\a
_diffrn_radiation_wavelength 0.71070
_diffrn_reflns_av_R_equivalents 0.1006
_diffrn_reflns_av_sigmaI/netI 0.0933
_diffrn_reflns_limit_h_max 10
_diffrn_reflns_limit_h_min -10
_diffrn_reflns_limit_k_max 18
_diffrn_reflns_limit_k_min -18
_diffrn_reflns_limit_l_max 22
_diffrn_reflns_limit_l_min -23
_diffrn_reflns_number 22777
_diffrn_reflns_theta_full 27.86
_diffrn_reflns_theta_max 27.86
_diffrn_reflns_theta_min 1.85
_diffrn_standards_decay_% 0
_diffrn_standards_interval_count 0
_diffrn_standards_interval_time 0
_diffrn_standards_number 0
_exptl_absorpt_coefficient_mu 2.425
_exptl_absorpt_correction_T_max 0.9531
_exptl_absorpt_correction_T_min 0.9092
_exptl_absorpt_correction_type multi-scan
_exptl_absorpt_process_details CrystalClear
_exptl_crystal_colour orange-red
_exptl_crystal_density_diffrn 1.795
_exptl_crystal_density_method 'not measured'
_exptl_crystal_description block
_exptl_crystal_F_000 1016
_exptl_crystal_size_max 0.04
_exptl_crystal_size_mid 0.03
_exptl_crystal_size_min 0.02
_refine_diff_density_max 1.318
_refine_diff_density_min -1.421
_refine_diff_density_rms 0.169
_refine_ls_abs_structure_details 'Flack H D (1983), Acta Cryst. A39, 876-881'
_refine_ls_abs_structure_Flack 0.34(4)
_refine_ls_extinction_method none
_refine_ls_goodness_of_fit_ref 1.150
_refine_ls_hydrogen_treatment constr
_refine_ls_matrix_type full
_refine_ls_number_parameters 223
_refine_ls_number_reflns 4572
_refine_ls_number_restraints 1
_refine_ls_restrained_S_all 1.150
_refine_ls_R_factor_all 0.0633
_refine_ls_R_factor_gt 0.0570
_refine_ls_shift/su_max 0.005
_refine_ls_shift/su_mean 0.001
_refine_ls_structure_factor_coef Fsqd
_refine_ls_weighting_details 'calc w=1/[\s^2^(Fo^2^)+(0.0314P)^2^+2.2112P] where P=(Fo^2^+2Fc^2^)/3'
_refine_ls_weighting_scheme calc
_refine_ls_wR_factor_gt 0.1242
_refine_ls_wR_factor_ref 0.1277
_reflns_number_gt 4154
_reflns_number_total 4572
_reflns_threshold_expression >2sigma(I)
_cod_data_source_file b818091a.txt
_cod_data_source_block R071122b
_cod_original_cell_volume 1922.0(15)
_cod_database_code 7001593

loop_
_symmetry_equiv_pos_as_xyz
'x, y, z'
'-x+1/2, y+1/2, z+1/2'
'x+1/2, -y+1/2, z'
'-x, -y, z+1/2'

loop_
_atom_site_label
_atom_site_type_symbol
_atom_site_fract_x
_atom_site_fract_y
_atom_site_fract_z
_atom_site_U_iso_or_equiv
_atom_site_adp_type
_atom_site_occupancy
_atom_site_symmetry_multiplicity
_atom_site_calc_flag
_atom_site_refinement_flags
_atom_site_disorder_assembly
_atom_site_disorder_group
Ru1 Ru 0.55481(8) 0.53137(4) 0.22764(4) 0.02361(14) Uani 1 1 d . . .
I1 I 0.84740(7) 0.51306(4) 0.31276(4) 0.03025(14) Uani 1 1 d . . .
N1 N 0.5468(10) 0.3267(5) 0.2178(5) 0.0353(18) Uani 1 1 d . . .
N2 N 0.4134(9) 0.3565(5) 0.3203(5) 0.0310(15) Uani 1 1 d . . .
C1 C 0.5195(12) 0.7032(7) 0.3702(6) 0.038(2) Uani 1 1 d . . .
H1A H 0.4901 0.7703 0.3737 0.056 Uiso 1 1 calc R . .
H1B H 0.6439 0.6950 0.3785 0.056 Uiso 1 1 calc R . .
H1C H 0.4552 0.6680 0.4090 0.056 Uiso 1 1 calc R . .
C2 C 0.4713(10) 0.6663(6) 0.2909(5) 0.0267(19) Uani 1 1 d . . .
C3 C 0.3266(10) 0.6095(6) 0.2767(5) 0.0284(18) Uani 1 1 d . . .
H3 H 0.2662 0.5809 0.3215 0.034 Uiso 1 1 calc R . .
C4 C 0.2893(11) 0.5724(6) 0.2036(5) 0.0263(17) Uani 1 1 d . . .
H4 H 0.1983 0.5227 0.1980 0.032 Uiso 1 1 calc R . .
C5 C 0.3925(12) 0.5977(6) 0.1394(5) 0.0309(18) Uani 1 1 d . . .
C6 C 0.5357(10) 0.6590(5) 0.1545(5) 0.0257(17) Uani 1 1 d . . .
H6 H 0.6241 0.6678 0.1135 0.031 Uiso 1 1 calc R . .
C7 C 0.5767(11) 0.6892(6) 0.2280(6) 0.0316(17) Uani 1 1 d . . .
H7 H 0.6924 0.7186 0.2374 0.038 Uiso 1 1 calc R . .
C8 C 0.3529(13) 0.5672(7) 0.0593(6) 0.041(2) Uani 1 1 d . . .
H8 H 0.4645 0.5657 0.0304 0.049 Uiso 1 1 calc R . .
C9 C 0.2755(15) 0.4702(7) 0.0555(6) 0.043(2) Uani 1 1 d . . .
H9A H 0.3592 0.4241 0.0747 0.064 Uiso 1 1 calc R . .
H9B H 0.2461 0.4551 0.0025 0.064 Uiso 1 1 calc R . .
H9C H 0.1705 0.4681 0.0869 0.064 Uiso 1 1 calc R . .
C10 C 0.2352(17) 0.6411(8) 0.0210(6) 0.063(4) Uani 1 1 d . . .
H10A H 0.2137 0.6228 -0.0321 0.095 Uiso 1 1 calc R . .
H10B H 0.2920 0.7028 0.0222 0.095 Uiso 1 1 calc R . .
H10C H 0.1250 0.6446 0.0485 0.095 Uiso 1 1 calc R . .
C11 C 0.6719(10) 0.4489(7) 0.1458(5) 0.0292(18) Uani 1 1 d . . .
C12 C 0.7714(13) 0.4766(8) 0.0835(6) 0.040(2) Uani 1 1 d . . .
H12 H 0.7982 0.5416 0.0777 0.048 Uiso 1 1 calc R . .
C13 C 0.8337(13) 0.4127(11) 0.0289(6) 0.056(4) Uani 1 1 d . . .
H13 H 0.8993 0.4347 -0.0133 0.068 Uiso 1 1 calc R . .
C14 C 0.7986(13) 0.3156(9) 0.0369(6) 0.052(3) Uani 1 1 d . . .
H14 H 0.8378 0.2720 -0.0004 0.063 Uiso 1 1 calc R . .
C15 C 0.7048(13) 0.2840(8) 0.1007(5) 0.042(2) Uani 1 1 d . . .
H15 H 0.6833 0.2188 0.1085 0.051 Uiso 1 1 calc R . .
C16 C 0.6447(11) 0.3507(6) 0.1521(5) 0.0312(19) Uani 1 1 d . . .
C17 C 0.4974(13) 0.2400(7) 0.2462(6) 0.042(3) Uani 1 1 d . . .
H17 H 0.5182 0.1797 0.2244 0.051 Uiso 1 1 calc R . .
C18 C 0.4131(12) 0.2597(6) 0.3119(7) 0.039(2) Uani 1 1 d . . .
H18 H 0.3631 0.2153 0.3459 0.047 Uiso 1 1 calc R . .
C19 C 0.4942(11) 0.3994(6) 0.2590(5) 0.0288(18) Uani 1 1 d . . .
C20 C 0.3345(13) 0.4035(7) 0.3851(6) 0.040(2) Uani 1 1 d . . .
H20A H 0.4046 0.4582 0.3995 0.060 Uiso 1 1 calc R . .
H20B H 0.3280 0.3596 0.4281 0.060 Uiso 1 1 calc R . .
H20C H 0.2177 0.4243 0.3713 0.060 Uiso 1 1 calc R . .

loop_
_atom_site_aniso_label
_atom_site_aniso_U_11
_atom_site_aniso_U_22
_atom_site_aniso_U_33
_atom_site_aniso_U_23
_atom_site_aniso_U_13
_atom_site_aniso_U_12
Ru1 0.0229(3) 0.0221(3) 0.0259(3) -0.0010(3) 0.0007(3) -0.0004(2)
I1 0.0249(3) 0.0307(3) 0.0352(3) -0.0015(3) -0.0025(2) 0.0013(2)
N1 0.035(4) 0.028(4) 0.043(5) -0.005(4) -0.013(3) 0.000(3)
N2 0.027(3) 0.023(3) 0.043(4) 0.005(4) -0.006(3) -0.007(3)
C1 0.040(5) 0.028(5) 0.044(5) -0.006(4) -0.011(4) 0.006(4)
C2 0.017(4) 0.023(4) 0.041(5) -0.011(3) -0.008(3) 0.012(3)
C3 0.022(4) 0.022(4) 0.042(5) -0.005(4) 0.010(4) -0.001(3)
C4 0.025(4) 0.020(4) 0.034(4) -0.001(3) -0.004(3) -0.002(3)
C5 0.045(5) 0.024(4) 0.024(4) 0.001(4) -0.006(4) 0.006(4)
C6 0.028(4) 0.019(4) 0.030(4) 0.005(3) 0.009(3) -0.004(3)
C7 0.034(4) 0.024(4) 0.037(4) 0.000(5) 0.002(4) -0.010(3)
C8 0.049(6) 0.022(4) 0.051(6) -0.003(4) -0.018(5) 0.008(4)
C9 0.042(6) 0.043(6) 0.044(6) -0.014(5) -0.011(5) 0.005(5)
C10 0.091(9) 0.056(7) 0.043(6) 0.000(6) -0.034(6) 0.028(8)
C11 0.025(4) 0.033(5) 0.029(4) -0.004(4) -0.007(3) 0.008(3)
C12 0.032(5) 0.059(7) 0.029(5) -0.005(4) 0.000(4) 0.005(5)
C13 0.033(6) 0.110(12) 0.026(5) 0.001(6) -0.002(4) 0.006(6)
C14 0.039(6) 0.075(9) 0.044(6) -0.022(6) -0.009(5) 0.017(6)
C15 0.048(6) 0.040(6) 0.039(5) -0.019(4) -0.010(5) 0.014(5)
C16 0.031(5) 0.028(5) 0.035(5) -0.014(4) -0.005(4) 0.005(4)
C17 0.036(5) 0.022(5) 0.069(8) -0.005(5) -0.015(5) -0.003(4)
C18 0.036(5) 0.025(4) 0.055(6) 0.006(5) -0.015(5) -0.005(3)
C19 0.033(5) 0.014(4) 0.040(4) -0.001(3) -0.010(4) 0.000(3)
C20 0.046(6) 0.031(5) 0.043(6) 0.012(4) -0.001(4) -0.010(4)

loop_
_atom_type_symbol
_atom_type_description
_atom_type_scat_dispersion_real
_atom_type_scat_dispersion_imag
_atom_type_scat_source
C C 0.0033 0.0016 'International Tables Vol C Tables 4.2.6.8 and 6.1.1.4'
H H 0.0000 0.0000 'International Tables Vol C Tables 4.2.6.8 and 6.1.1.4'
N N 0.0061 0.0033 'International Tables Vol C Tables 4.2.6.8 and 6.1.1.4'
Ru Ru -1.2594 0.8363 'International Tables Vol C Tables 4.2.6.8 and 6.1.1.4'
I I -0.4742 1.8119 'International Tables Vol C Tables 4.2.6.8 and 6.1.1.4'

loop_
_geom_angle_atom_site_label_1
_geom_angle_atom_site_label_2
_geom_angle_atom_site_label_3
_geom_angle
_geom_angle_site_symmetry_1
_geom_angle_site_symmetry_3
_geom_angle_publ_flag
C19 Ru1 C11 76.3(4) . . ?
C19 Ru1 C4 94.7(3) . . ?
C11 Ru1 C4 115.5(3) . . ?
C19 Ru1 C5 117.2(3) . . ?
C11 Ru1 C5 90.2(3) . . ?
C4 Ru1 C5 38.0(3) . . ?
C19 Ru1 C6 154.4(3) . . ?
C11 Ru1 C6 95.1(3) . . ?
C4 Ru1 C6 66.9(3) . . ?
C5 Ru1 C6 37.8(3) . . ?
C19 Ru1 C7 161.3(4) . . ?
C11 Ru1 C7 122.3(4) . . ?
C4 Ru1 C7 78.8(3) . . ?
C5 Ru1 C7 67.6(3) . . ?
C6 Ru1 C7 36.4(3) . . ?
C19 Ru1 C3 99.9(3) . . ?
C11 Ru1 C3 152.7(3) . . ?
C4 Ru1 C3 37.2(3) . . ?
C5 Ru1 C3 67.2(3) . . ?
C6 Ru1 C3 76.6(3) . . ?
C7 Ru1 C3 64.4(3) . . ?
C19 Ru1 C2 125.3(4) . . ?
C11 Ru1 C2 158.4(4) . . ?
C4 Ru1 C2 66.9(3) . . ?
C5 Ru1 C2 79.9(3) . . ?
C6 Ru1 C2 65.4(3) . . ?
C7 Ru1 C2 36.1(3) . . ?
C3 Ru1 C2 35.8(3) . . ?
C19 Ru1 I1 87.4(2) . . ?
C11 Ru1 I1 87.9(2) . . ?
C4 Ru1 I1 156.4(2) . . ?
C5 Ru1 I1 154.0(2) . . ?
C6 Ru1 I1 116.7(2) . . ?
C7 Ru1 I1 91.8(2) . . ?
C3 Ru1 I1 119.2(2) . . ?
C2 Ru1 I1 92.75(19) . . ?
C19 N1 C17 114.4(9) . . ?
C19 N1 C16 114.8(8) . . ?
C17 N1 C16 130.8(9) . . ?
C18 N2 C19 110.8(8) . . ?
C18 N2 C20 122.6(8) . . ?
C19 N2 C20 126.6(7) . . ?
C2 C1 H1A 109.5 . . ?
C2 C1 H1B 109.5 . . ?
H1A C1 H1B 109.5 . . ?
C2 C1 H1C 109.5 . . ?
H1A C1 H1C 109.5 . . ?
H1B C1 H1C 109.5 . . ?
C3 C2 C7 117.0(8) . . ?
C3 C2 C1 123.6(8) . . ?
C7 C2 C1 119.4(8) . . ?
C3 C2 Ru1 70.1(5) . . ?
C7 C2 Ru1 69.7(5) . . ?
C1 C2 Ru1 130.8(6) . . ?
C2 C3 C4 122.6(8) . . ?
C2 C3 Ru1 74.1(5) . . ?
C4 C3 Ru1 68.4(5) . . ?
C2 C3 H3 117.7 . . ?
C4 C3 H3 117.7 . . ?
Ru1 C3 H3 117.7 . . ?
C3 C4 C5 120.5(8) . . ?
C3 C4 Ru1 74.4(5) . . ?
C5 C4 Ru1 72.1(5) . . ?
C3 C4 H4 119.6 . . ?
C5 C4 H4 119.6 . . ?
Ru1 C4 H4 119.6 . . ?
C4 C5 C6 116.1(8) . . ?
C4 C5 C8 123.5(9) . . ?
C6 C5 C8 120.4(8) . . ?
C4 C5 Ru1 69.9(5) . . ?
C6 C5 Ru1 71.9(5) . . ?
C8 C5 Ru1 130.6(6) . . ?
C7 C6 C5 122.2(7) . . ?
C7 C6 Ru1 72.7(5) . . ?
C5 C6 Ru1 70.3(5) . . ?
C7 C6 H6 118.1 . . ?
C5 C6 H6 118.1 . . ?
Ru1 C6 H6 118.1 . . ?
C6 C7 C2 121.4(8) . . ?
C6 C7 Ru1 71.0(5) . . ?
C2 C7 Ru1 74.2(5) . . ?
C6 C7 H7 118.9 . . ?
C2 C7 H7 118.9 . . ?
Ru1 C7 H7 118.9 . . ?
C9 C8 C5 112.7(9) . . ?
C9 C8 C10 111.6(9) . . ?
C5 C8 C10 109.4(8) . . ?
C9 C8 H8 107.6 . . ?
C5 C8 H8 107.6 . . ?
C10 C8 H8 107.6 . . ?
C8 C9 H9A 109.5 . . ?
C8 C9 H9B 109.5 . . ?
H9A C9 H9B 109.5 . . ?
C8 C9 H9C 109.5 . . ?
H9A C9 H9C 109.5 . . ?
H9B C9 H9C 109.5 . . ?
C8 C10 H10A 109.5 . . ?
C8 C10 H10B 109.5 . . ?
H10A C10 H10B 109.5 . . ?
C8 C10 H10C 109.5 . . ?
H10A C10 H10C 109.5 . . ?
H10B C10 H10C 109.5 . . ?
C12 C11 C16 114.9(9) . . ?
C12 C11 Ru1 129.0(7) . . ?
C16 C11 Ru1 116.1(7) . . ?
C11 C12 C13 122.8(10) . . ?
C11 C12 H12 118.6 . . ?
C13 C12 H12 118.6 . . ?
C12 C13 C14 119.8(10) . . ?
C12 C13 H13 120.1 . . ?
C14 C13 H13 120.1 . . ?
C15 C14 C13 119.3(10) . . ?
C15 C14 H14 120.4 . . ?
C13 C14 H14 120.4 . . ?
C16 C15 C14 118.2(10) . . ?
C16 C15 H15 120.9 . . ?
C14 C15 H15 120.9 . . ?
C15 C16 C11 124.9(10) . . ?
C15 C16 N1 122.8(9) . . ?
C11 C16 N1 112.3(7) . . ?
C18 C17 N1 104.8(9) . . ?
C18 C17 H17 127.6 . . ?
N1 C17 H17 127.6 . . ?
C17 C18 N2 107.2(9) . . ?
C17 C18 H18 126.4 . . ?
N2 C18 H18 126.4 . . ?
N1 C19 N2 102.7(7) . . ?
N1 C19 Ru1 120.4(7) . . ?
N2 C19 Ru1 136.7(6) . . ?
N2 C20 H20A 109.5 . . ?
N2 C20 H20B 109.5 . . ?
H20A C20 H20B 109.5 . . ?
N2 C20 H20C 109.5 . . ?
H20A C20 H20C 109.5 . . ?
H20B C20 H20C 109.5 . . ?

loop_
_geom_bond_atom_site_label_1
_geom_bond_atom_site_label_2
_geom_bond_distance
_geom_bond_site_symmetry_2
_geom_bond_publ_flag
Ru1 C19 2.006(8) . ?
Ru1 C11 2.061(9) . ?
Ru1 C4 2.175(8) . ?
Ru1 C5 2.203(8) . ?
Ru1 C6 2.223(8) . ?
Ru1 C7 2.245(8) . ?
Ru1 C3 2.253(8) . ?
Ru1 C2 2.304(8) . ?
Ru1 I1 2.7218(12) . ?
N1 C19 1.323(11) . ?
N1 C17 1.382(12) . ?
N1 C16 1.420(12) . ?
N2 C18 1.382(10) . ?
N2 C19 1.384(11) . ?
N2 C20 1.450(12) . ?
C1 C2 1.531(12) . ?
C1 H1A 0.9800 . ?
C1 H1B 0.9800 . ?
C1 H1C 0.9800 . ?
C2 C3 1.401(11) . ?
C2 C7 1.409(13) . ?
C3 C4 1.415(11) . ?
C3 H3 1.0000 . ?
C4 C5 1.425(12) . ?
C4 H4 1.0000 . ?
C5 C6 1.432(12) . ?
C5 C8 1.501(12) . ?
C6 C7 1.395(13) . ?
C6 H6 1.0000 . ?
C7 H7 1.0000 . ?
C8 C9 1.502(13) . ?
C8 C10 1.542(13) . ?
C8 H8 1.0000 . ?
C9 H9A 0.9800 . ?
C9 H9B 0.9800 . ?
C9 H9C 0.9800 . ?
C10 H10A 0.9800 . ?
C10 H10B 0.9800 . ?
C10 H10C 0.9800 . ?
C11 C12 1.392(13) . ?
C11 C16 1.413(13) . ?
C12 C13 1.404(15) . ?
C12 H12 0.9500 . ?
C13 C14 1.410(18) . ?
C13 H13 0.9500 . ?
C14 C15 1.406(14) . ?
C14 H14 0.9500 . ?
C15 C16 1.386(11) . ?
C15 H15 0.9500 . ?
C17 C18 1.352(15) . ?
C17 H17 0.9500 . ?
C18 H18 0.9500 . ?
C20 H20A 0.9800 . ?
C20 H20B 0.9800 . ?
C20 H20C 0.9800 . ?

loop_
_geom_torsion_atom_site_label_1
_geom_torsion_atom_site_label_2
_geom_torsion_atom_site_label_3
_geom_torsion_atom_site_label_4
_geom_torsion
_geom_torsion_site_symmetry_1
_geom_torsion_site_symmetry_2
_geom_torsion_site_symmetry_3
_geom_torsion_site_symmetry_4
_geom_torsion_publ_flag
C19 Ru1 C2 C3 -51.5(7) . . . . ?
C11 Ru1 C2 C3 128.6(8) . . . . ?
C4 Ru1 C2 C3 27.4(5) . . . . ?
C5 Ru1 C2 C3 64.8(6) . . . . ?
C6 Ru1 C2 C3 101.5(6) . . . . ?
C7 Ru1 C2 C3 130.5(8) . . . . ?
I1 Ru1 C2 C3 -140.3(5) . . . . ?
C19 Ru1 C2 C7 178.0(5) . . . . ?
C11 Ru1 C2 C7 -1.9(10) . . . . ?
C4 Ru1 C2 C7 -103.1(6) . . . . ?
C5 Ru1 C2 C7 -65.7(6) . . . . ?
C6 Ru1 C2 C7 -29.0(5) . . . . ?
C3 Ru1 C2 C7 -130.5(8) . . . . ?
I1 Ru1 C2 C7 89.2(5) . . . . ?
C19 Ru1 C2 C1 66.2(9) . . . . ?
C11 Ru1 C2 C1 -113.7(10) . . . . ?
C4 Ru1 C2 C1 145.1(9) . . . . ?
C5 Ru1 C2 C1 -177.5(9) . . . . ?
C6 Ru1 C2 C1 -140.8(9) . . . . ?
C7 Ru1 C2 C1 -111.8(10) . . . . ?
C3 Ru1 C2 C1 117.7(11) . . . . ?
I1 Ru1 C2 C1 -22.6(8) . . . . ?
C7 C2 C3 C4 2.8(12) . . . . ?
C1 C2 C3 C4 -176.9(8) . . . . ?
Ru1 C2 C3 C4 -50.4(7) . . . . ?
C7 C2 C3 Ru1 53.2(7) . . . . ?
C1 C2 C3 Ru1 -126.4(8) . . . . ?
C19 Ru1 C3 C2 139.6(6) . . . . ?
C11 Ru1 C3 C2 -141.1(7) . . . . ?
C4 Ru1 C3 C2 -135.7(8) . . . . ?
C5 Ru1 C3 C2 -104.9(6) . . . . ?
C6 Ru1 C3 C2 -66.3(5) . . . . ?
C7 Ru1 C3 C2 -29.8(5) . . . . ?
I1 Ru1 C3 C2 47.0(6) . . . . ?
C19 Ru1 C3 C4 -84.8(5) . . . . ?
C11 Ru1 C3 C4 -5.5(10) . . . . ?
C5 Ru1 C3 C4 30.7(5) . . . . ?
C6 Ru1 C3 C4 69.4(5) . . . . ?
C7 Ru1 C3 C4 105.9(6) . . . . ?
C2 Ru1 C3 C4 135.7(8) . . . . ?
I1 Ru1 C3 C4 -177.3(4) . . . . ?
C2 C3 C4 C5 -4.8(13) . . . . ?
Ru1 C3 C4 C5 -57.6(7) . . . . ?
C2 C3 C4 Ru1 52.9(7) . . . . ?
C19 Ru1 C4 C3 100.1(5) . . . . ?
C11 Ru1 C4 C3 177.2(5) . . . . ?
C5 Ru1 C4 C3 -130.1(7) . . . . ?
C6 Ru1 C4 C3 -98.3(5) . . . . ?
C7 Ru1 C4 C3 -62.2(5) . . . . ?
C2 Ru1 C4 C3 -26.4(5) . . . . ?
I1 Ru1 C4 C3 5.8(9) . . . . ?
C19 Ru1 C4 C5 -129.8(5) . . . . ?
C11 Ru1 C4 C5 -52.7(6) . . . . ?
C6 Ru1 C4 C5 31.8(5) . . . . ?
C7 Ru1 C4 C5 67.9(5) . . . . ?
C3 Ru1 C4 C5 130.1(7) . . . . ?
C2 Ru1 C4 C5 103.7(6) . . . . ?
I1 Ru1 C4 C5 135.8(5) . . . . ?
C3 C4 C5 C6 1.9(12) . . . . ?
Ru1 C4 C5 C6 -56.9(7) . . . . ?
C3 C4 C5 C8 -175.2(8) . . . . ?
Ru1 C4 C5 C8 126.1(9) . . . . ?
C3 C4 C5 Ru1 58.8(7) . . . . ?
C19 Ru1 C5 C4 59.4(6) . . . . ?
C11 Ru1 C5 C4 134.1(5) . . . . ?
C6 Ru1 C5 C4 -127.7(7) . . . . ?
C7 Ru1 C5 C4 -100.6(5) . . . . ?
C3 Ru1 C5 C4 -30.2(5) . . . . ?
C2 Ru1 C5 C4 -65.2(5) . . . . ?
I1 Ru1 C5 C4 -140.4(5) . . . . ?
C19 Ru1 C5 C6 -172.9(5) . . . . ?
C11 Ru1 C5 C6 -98.2(5) . . . . ?
C4 Ru1 C5 C6 127.7(7) . . . . ?
C7 Ru1 C5 C6 27.1(5) . . . . ?
C3 Ru1 C5 C6 97.5(5) . . . . ?
C2 Ru1 C5 C6 62.5(5) . . . . ?
I1 Ru1 C5 C6 -12.7(8) . . . . ?
C19 Ru1 C5 C8 -58.0(10) . . . . ?
C11 Ru1 C5 C8 16.7(9) . . . . ?
C4 Ru1 C5 C8 -117.4(11) . . . . ?
C6 Ru1 C5 C8 114.9(11) . . . . ?
C7 Ru1 C5 C8 141.9(10) . . . . ?
C3 Ru1 C5 C8 -147.6(10) . . . . ?
C2 Ru1 C5 C8 177.4(10) . . . . ?
I1 Ru1 C5 C8 102.2(9) . . . . ?
C4 C5 C6 C7 2.6(12) . . . . ?
C8 C5 C6 C7 179.8(8) . . . . ?
Ru1 C5 C6 C7 -53.2(8) . . . . ?
C4 C5 C6 Ru1 55.8(7) . . . . ?
C8 C5 C6 Ru1 -127.0(8) . . . . ?
C19 Ru1 C6 C7 149.6(8) . . . . ?
C11 Ru1 C6 C7 -141.6(5) . . . . ?
C4 Ru1 C6 C7 102.8(6) . . . . ?
C5 Ru1 C6 C7 134.8(7) . . . . ?
C3 Ru1 C6 C7 64.8(5) . . . . ?
C2 Ru1 C6 C7 28.7(5) . . . . ?
I1 Ru1 C6 C7 -51.4(5) . . . . ?
C19 Ru1 C6 C5 14.8(10) . . . . ?
C11 Ru1 C6 C5 83.6(5) . . . . ?
C4 Ru1 C6 C5 -32.0(5) . . . . ?
C7 Ru1 C6 C5 -134.8(7) . . . . ?
C3 Ru1 C6 C5 -70.0(5) . . . . ?
C2 Ru1 C6 C5 -106.1(5) . . . . ?
I1 Ru1 C6 C5 173.8(4) . . . . ?
C5 C6 C7 C2 -4.7(13) . . . . ?
Ru1 C6 C7 C2 -56.8(8) . . . . ?
C5 C6 C7 Ru1 52.2(7) . . . . ?
C3 C2 C7 C6 1.8(12) . . . . ?
C1 C2 C7 C6 -178.5(8) . . . . ?
Ru1 C2 C7 C6 55.3(7) . . . . ?
C3 C2 C7 Ru1 -53.4(7) . . . . ?
C1 C2 C7 Ru1 126.2(7) . . . . ?
C19 Ru1 C7 C6 -137.1(10) . . . . ?
C11 Ru1 C7 C6 47.1(6) . . . . ?
C4 Ru1 C7 C6 -66.1(5) . . . . ?
C5 Ru1 C7 C6 -28.0(5) . . . . ?
C3 Ru1 C7 C6 -102.5(6) . . . . ?
C2 Ru1 C7 C6 -132.1(8) . . . . ?
I1 Ru1 C7 C6 135.7(5) . . . . ?
C19 Ru1 C7 C2 -5.0(13) . . . . ?
C11 Ru1 C7 C2 179.2(5) . . . . ?
C4 Ru1 C7 C2 65.9(5) . . . . ?
C5 Ru1 C7 C2 104.0(6) . . . . ?
C6 Ru1 C7 C2 132.1(8) . . . . ?
C3 Ru1 C7 C2 29.6(5) . . . . ?
I1 Ru1 C7 C2 -92.2(5) . . . . ?
C4 C5 C8 C9 -34.7(13) . . . . ?
C6 C5 C8 C9 148.3(9) . . . . ?
Ru1 C5 C8 C9 56.7(12) . . . . ?
C4 C5 C8 C10 90.1(11) . . . . ?
C6 C5 C8 C10 -86.9(12) . . . . ?
Ru1 C5 C8 C10 -178.5(8) . . . . ?
C19 Ru1 C11 C12 -179.5(9) . . . . ?
C4 Ru1 C11 C12 91.8(9) . . . . ?
C5 Ru1 C11 C12 62.5(9) . . . . ?
C6 Ru1 C11 C12 25.0(9) . . . . ?
C7 Ru1 C11 C12 -0.9(10) . . . . ?
C3 Ru1 C11 C12 95.5(11) . . . . ?
C2 Ru1 C11 C12 0.4(14) . . . . ?
I1 Ru1 C11 C12 -91.6(8) . . . . ?
C19 Ru1 C11 C16 2.3(6) . . . . ?
C4 Ru1 C11 C16 -86.4(7) . . . . ?
C5 Ru1 C11 C16 -115.7(7) . . . . ?
C6 Ru1 C11 C16 -153.2(6) . . . . ?
C7 Ru1 C11 C16 -179.1(6) . . . . ?
C3 Ru1 C11 C16 -82.7(10) . . . . ?
C2 Ru1 C11 C16 -177.8(6) . . . . ?
I1 Ru1 C11 C16 90.2(6) . . . . ?
C16 C11 C12 C13 2.8(14) . . . . ?
Ru1 C11 C12 C13 -175.4(7) . . . . ?
C11 C12 C13 C14 -1.2(16) . . . . ?
C12 C13 C14 C15 -1.5(15) . . . . ?
C13 C14 C15 C16 2.4(14) . . . . ?
C14 C15 C16 C11 -0.7(14) . . . . ?
C14 C15 C16 N1 179.1(8) . . . . ?
C12 C11 C16 C15 -1.9(13) . . . . ?
Ru1 C11 C16 C15 176.6(7) . . . . ?
C12 C11 C16 N1 178.3(8) . . . . ?
Ru1 C11 C16 N1 -3.2(9) . . . . ?
C19 N1 C16 C15 -177.5(8) . . . . ?
C17 N1 C16 C15 2.8(15) . . . . ?
C19 N1 C16 C11 2.3(11) . . . . ?
C17 N1 C16 C11 -177.4(9) . . . . ?
C19 N1 C17 C18 -2.5(11) . . . . ?
C16 N1 C17 C18 177.3(8) . . . . ?
N1 C17 C18 N2 0.5(10) . . . . ?
C19 N2 C18 C17 1.5(10) . . . . ?
C20 N2 C18 C17 -179.7(8) . . . . ?
C17 N1 C19 N2 3.3(10) . . . . ?
C16 N1 C19 N2 -176.5(7) . . . . ?
C17 N1 C19 Ru1 179.4(6) . . . . ?
C16 N1 C19 Ru1 -0.4(10) . . . . ?
C18 N2 C19 N1 -2.9(9) . . . . ?
C20 N2 C19 N1 178.4(8) . . . . ?
C18 N2 C19 Ru1 -178.0(7) . . . . ?
C20 N2 C19 Ru1 3.3(14) . . . . ?
C11 Ru1 C19 N1 -1.1(7) . . . . ?
C4 Ru1 C19 N1 114.1(7) . . . . ?
C5 Ru1 C19 N1 82.0(8) . . . . ?
C6 Ru1 C19 N1 71.8(11) . . . . ?
C7 Ru1 C19 N1 -177.4(9) . . . . ?
C3 Ru1 C19 N1 151.3(7) . . . . ?
C2 Ru1 C19 N1 179.0(6) . . . . ?
I1 Ru1 C19 N1 -89.5(7) . . . . ?
C11 Ru1 C19 N2 173.4(10) . . . . ?
C4 Ru1 C19 N2 -71.5(9) . . . . ?
C5 Ru1 C19 N2 -103.6(9) . . . . ?
C6 Ru1 C19 N2 -113.7(10) . . . . ?
C7 Ru1 C19 N2 -3.0(17) . . . . ?
C3 Ru1 C19 N2 -34.3(9) . . . . ?
C2 Ru1 C19 N2 -6.6(11) . . . . ?
I1 Ru1 C19 N2 84.9(9) . . . . ?
